data_7037486
loop_
_publ_author_name
'Pushkarevsky, Nikolay A.'
'Ogienko, Mikhail A.'
'Smolentsev, Anton I.'
'Novozhilov, Igor N.'
'Witt, Alexander'
'Khusniyarov, Marat M.'
'Cherkasov, Vladimir K.'
'Konchenko, Sergey N.'

_publ_section_title
;
 Cooperative reduction by Ln(2+) and Cp*(-) ions: synthesis and properties
 of Sm, Eu, and Yb complexes with 3,6-di-tert-butyl-o-benzoquinone.
;
_journal_issue 3
_journal_name_full 'Dalton transactions (Cambridge, England : 2003)'
_journal_page_first 1269
_journal_page_last 1278
_journal_paper_doi 10.1039/c5dt03573b
_journal_volume 45
_journal_year 2016
_chemical_formula_moiety 'C48 H70 O4 Yb2'
_chemical_formula_sum 'C48 H70 O4 Yb2'
_chemical_formula_weight 1057.12
_chemical_name_systematic
; 
 ? 
;
_space_group_IT_number 2
_symmetry_cell_setting triclinic
_symmetry_space_group_name_Hall '-P 1'
_symmetry_space_group_name_H-M 'P -1'
_atom_sites_solution_hydrogens geom
_atom_sites_solution_primary direct
_atom_sites_solution_secondary difmap
_audit_creation_method SHELXL-97
_audit_update_record
;
2015-06-28 deposited with the CCDC.
2015-11-30 downloaded from the CCDC.
;
_cell_angle_alpha 69.6750(10)
_cell_angle_beta 65.6400(10)
_cell_angle_gamma 70.2300(10)
_cell_formula_units_Z 1
_cell_length_a 10.3705(4)
_cell_length_b 10.5729(4)
_cell_length_c 12.1066(5)
_cell_measurement_reflns_used 6352
_cell_measurement_temperature 150(2)
_cell_measurement_theta_max 27.59
_cell_measurement_theta_min 2.39
_cell_volume 1104.04(8)
_computing_cell_refinement 'SAINT (Bruker, 2004)'
_computing_data_collection 'APEX2 (Bruker, 2004)'
_computing_data_reduction 'SAINT (Bruker, 2004)'
_computing_molecular_graphics 'SHELXTL (Bruker, 2004)'
_computing_publication_material 'SHELXTL (Bruker, 2004)'
_computing_structure_refinement 'SHELXTL (Bruker, 2004)'
_computing_structure_solution 'SHELXTL (Bruker, 2004)'
_diffrn_ambient_temperature 150(2)
_diffrn_detector_area_resol_mean 25
_diffrn_measured_fraction_theta_full 0.998
_diffrn_measured_fraction_theta_max 0.993
_diffrn_measurement_device_type 'Bruker Nonius X8Apex CCD area-detector'
_diffrn_measurement_method '\f and \w scans'
_diffrn_radiation_monochromator graphite
_diffrn_radiation_source 'fine-focus sealed tube'
_diffrn_radiation_type MoK\a
_diffrn_radiation_wavelength 0.71073
_diffrn_reflns_av_R_equivalents 0.0140
_diffrn_reflns_av_sigmaI/netI 0.0236
_diffrn_reflns_limit_h_max 13
_diffrn_reflns_limit_h_min -13
_diffrn_reflns_limit_k_max 13
_diffrn_reflns_limit_k_min -8
_diffrn_reflns_limit_l_max 15
_diffrn_reflns_limit_l_min -11
_diffrn_reflns_number 8694
_diffrn_reflns_theta_full 25.25
_diffrn_reflns_theta_max 27.59
_diffrn_reflns_theta_min 1.90
_exptl_absorpt_coefficient_mu 4.250
_exptl_absorpt_correction_T_max 0.5876
_exptl_absorpt_correction_T_min 0.4045
_exptl_absorpt_correction_type multi-scan
_exptl_absorpt_process_details 'SADABS (Bruker, 2004)'
_exptl_crystal_colour black
_exptl_crystal_density_diffrn 1.590
_exptl_crystal_density_method 'not measured'
_exptl_crystal_description block
_exptl_crystal_F_000 530
_exptl_crystal_size_max 0.26
_exptl_crystal_size_mid 0.24
_exptl_crystal_size_min 0.14
_refine_diff_density_max 1.305
_refine_diff_density_min -0.800
_refine_diff_density_rms 0.093
_refine_ls_extinction_method none
_refine_ls_goodness_of_fit_ref 1.048
_refine_ls_hydrogen_treatment constr
_refine_ls_matrix_type full
_refine_ls_number_parameters 255
_refine_ls_number_reflns 5075
_refine_ls_number_restraints 0
_refine_ls_restrained_S_all 1.048
_refine_ls_R_factor_all 0.0205
_refine_ls_R_factor_gt 0.0182
_refine_ls_shift/su_max 0.002
_refine_ls_shift/su_mean 0.000
_refine_ls_structure_factor_coef Fsqd
_refine_ls_weighting_details 'calc w=1/[\s^2^(Fo^2^)+(0.0287P)^2^+0.1630P] where P=(Fo^2^+2Fc^2^)/3'
_refine_ls_weighting_scheme calc
_refine_ls_wR_factor_gt 0.0457
_refine_ls_wR_factor_ref 0.0466
_reflns_number_gt 4771
_reflns_number_total 5075
_reflns_threshold_expression >2sigma(I)
_cod_data_source_file c5dt03573b2.cif
_cod_data_source_block 1
_cod_depositor_comments
;
The following automatic conversions were performed:

'_symmetry_cell_setting' value 'Triclinic' changed to 'triclinic'
according to
/usr/data/users/saulius/crontab/automatic-downloads/rss-feeds/RSC/lib/dictionaries/cif_core.dic
dictionary named 'cif_core.dic' version 2.4.2 from 2011-04-26.

Automatic conversion script
Id: cif_fix_values 4268 2015-11-12 08:31:59Z antanas 

 Adding full bibliography for 7037485--7037488.cif.
;
_cod_database_code 7037486

loop_
_symmetry_equiv_pos_as_xyz
'x, y, z'
'-x, -y, -z'

loop_
_atom_site_label
_atom_site_type_symbol
_atom_site_fract_x
_atom_site_fract_y
_atom_site_fract_z
_atom_site_U_iso_or_equiv
_atom_site_adp_type
_atom_site_occupancy
_atom_site_symmetry_multiplicity
_atom_site_calc_flag
_atom_site_refinement_flags
Yb1 Yb 0.149975(10) 0.458615(10) -0.127673(8) 0.01336(4) Uani 1 1 d .
O11 O 0.07333(17) 0.58507(16) 0.01053(14) 0.0141(3) Uani 1 1 d .
O12 O 0.21617(19) 0.32731(17) 0.02739(16) 0.0171(3) Uani 1 1 d .
C11 C 0.1138(2) 0.5191(2) 0.1159(2) 0.0134(4) Uani 1 1 d .
C12 C 0.0815(3) 0.5885(2) 0.2077(2) 0.0155(4) Uani 1 1 d .
C13 C 0.1212(3) 0.5064(3) 0.3128(2) 0.0198(5) Uani 1 1 d .
H13 H 0.1012 0.5473 0.3784 0.024 Uiso 1 1 calc R
C14 C 0.1887(3) 0.3676(3) 0.3235(2) 0.0203(5) Uani 1 1 d .
H14 H 0.2128 0.3169 0.3970 0.024 Uiso 1 1 calc R
C15 C 0.2235(3) 0.2975(2) 0.2325(2) 0.0169(5) Uani 1 1 d .
C16 C 0.1859(2) 0.3763(2) 0.1252(2) 0.0146(4) Uani 1 1 d .
C20 C 0.3886(3) 0.5387(3) -0.2244(2) 0.0176(5) Uani 1 1 d .
C21 C 0.2909(3) 0.6481(3) -0.2765(2) 0.0183(5) Uani 1 1 d .
C22 C 0.2587(3) 0.6006(3) -0.3563(2) 0.0201(5) Uani 1 1 d .
C23 C 0.3380(3) 0.4620(3) -0.3544(2) 0.0207(5) Uani 1 1 d .
C24 C 0.4176(3) 0.4230(3) -0.2720(2) 0.0200(5) Uani 1 1 d .
C25 C 0.4526(3) 0.5394(3) -0.1331(3) 0.0273(6) Uani 1 1 d .
H25A H 0.4573 0.4497 -0.0720 0.041 Uiso 1 1 calc R
H25B H 0.3913 0.6131 -0.0897 0.041 Uiso 1 1 calc R
H25C H 0.5507 0.5560 -0.1784 0.041 Uiso 1 1 calc R
C26 C 0.2377(3) 0.7940(3) -0.2602(3) 0.0298(6) Uani 1 1 d .
H26A H 0.2556 0.8595 -0.3424 0.045 Uiso 1 1 calc R
H26B H 0.2897 0.8061 -0.2142 0.045 Uiso 1 1 calc R
H26C H 0.1332 0.8114 -0.2134 0.045 Uiso 1 1 calc R
C27 C 0.1696(3) 0.6881(3) -0.4394(3) 0.0315(6) Uani 1 1 d .
H27A H 0.1456 0.6280 -0.4707 0.047 Uiso 1 1 calc R
H27B H 0.2255 0.7505 -0.5101 0.047 Uiso 1 1 calc R
H27C H 0.0797 0.7427 -0.3916 0.047 Uiso 1 1 calc R
C28 C 0.3512(3) 0.3802(3) -0.4406(3) 0.0329(7) Uani 1 1 d .
H28A H 0.4207 0.4101 -0.5232 0.049 Uiso 1 1 calc R
H28B H 0.2560 0.3963 -0.4480 0.049 Uiso 1 1 calc R
H28C H 0.3854 0.2813 -0.4064 0.049 Uiso 1 1 calc R
C29 C 0.5207(3) 0.2864(3) -0.2433(3) 0.0334(7) Uani 1 1 d .
H29A H 0.5215 0.2236 -0.2871 0.050 Uiso 1 1 calc R
H29B H 0.4891 0.2456 -0.1530 0.050 Uiso 1 1 calc R
H29C H 0.6188 0.3011 -0.2710 0.050 Uiso 1 1 calc R
C121 C 0.0227(3) 0.7464(2) 0.1876(2) 0.0175(5) Uani 1 1 d .
C122 C -0.0126(3) 0.7943(3) 0.3050(2) 0.0252(6) Uani 1 1 d .
H12A H -0.0506 0.8949 0.2892 0.038 Uiso 1 1 calc R
H12B H 0.0759 0.7701 0.3259 0.038 Uiso 1 1 calc R
H12C H -0.0858 0.7484 0.3748 0.038 Uiso 1 1 calc R
C123 C 0.1402(3) 0.8175(3) 0.0813(2) 0.0251(6) Uani 1 1 d .
H12D H 0.1623 0.7909 0.0044 0.038 Uiso 1 1 calc R
H12E H 0.2284 0.7886 0.1035 0.038 Uiso 1 1 calc R
H12F H 0.1049 0.9182 0.0681 0.038 Uiso 1 1 calc R
C124 C -0.1171(3) 0.7968(3) 0.1529(2) 0.0208(5) Uani 1 1 d .
H12G H -0.1880 0.7425 0.2139 0.031 Uiso 1 1 calc R
H12H H -0.0937 0.7851 0.0694 0.031 Uiso 1 1 calc R
H12I H -0.1582 0.8950 0.1533 0.031 Uiso 1 1 calc R
C151 C 0.2996(3) 0.1431(3) 0.2468(2) 0.0209(5) Uani 1 1 d .
C152 C 0.3281(4) 0.0785(3) 0.3715(3) 0.0396(8) Uani 1 1 d .
H15A H 0.3875 0.1289 0.3779 0.059 Uiso 1 1 calc R
H15B H 0.3798 -0.0188 0.3757 0.059 Uiso 1 1 calc R
H15C H 0.2353 0.0839 0.4405 0.059 Uiso 1 1 calc R
C153 C 0.4456(3) 0.1247(3) 0.1407(3) 0.0291(6) Uani 1 1 d .
H15D H 0.5081 0.1743 0.1438 0.044 Uiso 1 1 calc R
H15E H 0.4290 0.1621 0.0602 0.044 Uiso 1 1 calc R
H15F H 0.4930 0.0260 0.1503 0.044 Uiso 1 1 calc R
C154 C 0.2016(3) 0.0644(3) 0.2423(3) 0.0314(6) Uani 1 1 d .
H15G H 0.2502 -0.0340 0.2502 0.047 Uiso 1 1 calc R
H15H H 0.1831 0.1027 0.1626 0.047 Uiso 1 1 calc R
H15I H 0.1091 0.0743 0.3113 0.047 Uiso 1 1 calc R

loop_
_atom_site_aniso_label
_atom_site_aniso_U_11
_atom_site_aniso_U_22
_atom_site_aniso_U_33
_atom_site_aniso_U_23
_atom_site_aniso_U_13
_atom_site_aniso_U_12
Yb1 0.01295(6) 0.01795(6) 0.01028(6) -0.00411(4) -0.00181(4) -0.00673(4)
O11 0.0164(8) 0.0151(8) 0.0118(8) -0.0019(6) -0.0048(6) -0.0063(6)
O12 0.0201(9) 0.0174(8) 0.0168(8) -0.0061(7) -0.0074(7) -0.0041(7)
C11 0.0138(11) 0.0173(11) 0.0101(10) 0.0000(8) -0.0033(8) -0.0091(9)
C12 0.0163(11) 0.0173(11) 0.0144(11) -0.0042(9) -0.0020(9) -0.0093(9)
C13 0.0266(13) 0.0222(12) 0.0144(11) -0.0049(9) -0.0069(10) -0.0097(10)
C14 0.0256(13) 0.0219(12) 0.0161(12) -0.0015(10) -0.0100(10) -0.0082(10)
C15 0.0187(12) 0.0165(11) 0.0166(11) -0.0013(9) -0.0063(9) -0.0074(9)
C16 0.0120(10) 0.0185(11) 0.0149(11) -0.0046(9) -0.0029(9) -0.0069(9)
C20 0.0143(11) 0.0228(12) 0.0154(11) -0.0037(9) -0.0011(9) -0.0096(9)
C21 0.0175(12) 0.0208(12) 0.0164(11) -0.0038(9) -0.0010(9) -0.0107(10)
C22 0.0163(12) 0.0315(14) 0.0113(11) -0.0013(10) -0.0015(9) -0.0118(10)
C23 0.0222(13) 0.0286(13) 0.0119(11) -0.0067(10) 0.0032(9) -0.0157(11)
C24 0.0148(11) 0.0235(13) 0.0180(12) -0.0071(10) 0.0020(9) -0.0074(10)
C25 0.0225(13) 0.0393(16) 0.0250(14) -0.0056(12) -0.0074(11) -0.0159(12)
C26 0.0394(17) 0.0201(13) 0.0251(14) -0.0034(11) -0.0044(12) -0.0112(12)
C27 0.0265(15) 0.0445(17) 0.0198(13) 0.0018(12) -0.0086(11) -0.0123(13)
C28 0.0398(17) 0.0430(17) 0.0195(13) -0.0148(12) 0.0062(12) -0.0264(14)
C29 0.0268(15) 0.0278(15) 0.0306(16) -0.0067(12) -0.0012(12) 0.0008(12)
C121 0.0220(12) 0.0162(11) 0.0162(11) -0.0046(9) -0.0054(9) -0.0072(9)
C122 0.0375(16) 0.0213(13) 0.0209(13) -0.0090(10) -0.0091(11) -0.0084(11)
C123 0.0306(15) 0.0230(13) 0.0220(13) -0.0035(10) -0.0042(11) -0.0146(11)
C124 0.0244(13) 0.0166(11) 0.0212(12) -0.0051(10) -0.0076(10) -0.0037(10)
C151 0.0258(13) 0.0164(12) 0.0204(12) -0.0018(9) -0.0115(10) -0.0027(10)
C152 0.062(2) 0.0256(15) 0.0314(16) -0.0040(13) -0.0284(16) 0.0035(15)
C153 0.0241(14) 0.0241(14) 0.0371(16) -0.0064(12) -0.0110(12) -0.0034(11)
C154 0.0336(16) 0.0209(13) 0.0420(17) -0.0034(12) -0.0136(13) -0.0120(12)

loop_
_atom_type_symbol
_atom_type_description
_atom_type_scat_dispersion_real
_atom_type_scat_dispersion_imag
_atom_type_scat_source
C C 0.0033 0.0016 'International Tables Vol C Tables 4.2.6.8 and 6.1.1.4'
H H 0.0000 0.0000 'International Tables Vol C Tables 4.2.6.8 and 6.1.1.4'
O O 0.0106 0.0060 'International Tables Vol C Tables 4.2.6.8 and 6.1.1.4'
Yb Yb -0.3850 5.5486 'International Tables Vol C Tables 4.2.6.8 and 6.1.1.4'

loop_
_geom_angle_atom_site_label_1
_geom_angle_atom_site_label_2
_geom_angle_atom_site_label_3
_geom_angle
_geom_angle_site_symmetry_1
_geom_angle_site_symmetry_3
O12 Yb1 O11 73.50(6) . .
O12 Yb1 O11 86.23(6) . 2_565
O11 Yb1 O11 78.58(6) . 2_565
O12 Yb1 C11 117.77(7) . 2_565
O11 Yb1 C11 93.00(6) . 2_565
O11 Yb1 C11 31.96(6) 2_565 2_565
O12 Yb1 C124 85.35(7) . 2_565
O11 Yb1 C124 140.95(6) . 2_565
O11 Yb1 C124 67.40(6) 2_565 2_565
C11 Yb1 C124 68.08(7) 2_565 2_565
O12 Yb1 C12 123.87(6) . 2_565
O11 Yb1 C12 118.94(6) . 2_565
O11 Yb1 C12 50.02(6) 2_565 2_565
C11 Yb1 C12 26.01(6) 2_565 2_565
C124 Yb1 C12 49.34(7) 2_565 2_565
O12 Yb1 Yb1 77.02(5) . 2_565
O11 Yb1 Yb1 39.73(4) . 2_565
O11 Yb1 Yb1 38.85(4) 2_565 2_565
C11 Yb1 Yb1 58.68(5) 2_565 2_565
C124 Yb1 Yb1 104.27(5) 2_565 2_565
C12 Yb1 Yb1 83.73(4) 2_565 2_565
C11 O11 Yb1 115.04(14) . .
C11 O11 Yb1 87.84(12) . 2_565
Yb1 O11 Yb1 101.42(6) . 2_565
C16 O12 Yb1 119.89(14) . .
O11 C11 C12 121.6(2) . .
O11 C11 C16 115.05(19) . .
C12 C11 C16 123.3(2) . .
O11 C11 Yb1 60.20(10) . 2_565
C12 C11 Yb1 99.44(15) . 2_565
C16 C11 Yb1 106.78(14) . 2_565
C13 C12 C11 115.3(2) . .
C13 C12 C121 122.1(2) . .
C11 C12 C121 122.3(2) . .
C13 C12 Yb1 124.40(15) . 2_565
C11 C12 Yb1 54.55(12) . 2_565
C121 C12 Yb1 94.98(13) . 2_565
C14 C13 C12 121.8(2) . .
C14 C13 H13 119.1 . .
C12 C13 H13 119.1 . .
C13 C14 C15 123.8(2) . .
C13 C14 H14 118.1 . .
C15 C14 H14 118.1 . .
C14 C15 C16 116.3(2) . .
C14 C15 C151 122.5(2) . .
C16 C15 C151 121.2(2) . .
O12 C16 C15 124.2(2) . .
O12 C16 C11 116.2(2) . .
C15 C16 C11 119.6(2) . .
C21 C20 C24 108.0(2) . .
C21 C20 C25 127.5(2) . .
C24 C20 C25 124.5(2) . .
C20 C21 C22 108.1(2) . .
C20 C21 C26 126.9(2) . .
C22 C21 C26 124.8(2) . .
C23 C22 C21 108.0(2) . .
C23 C22 C27 126.1(2) . .
C21 C22 C27 125.5(2) . .
C24 C23 C22 107.9(2) . .
C24 C23 C28 126.7(3) . .
C22 C23 C28 124.7(2) . .
C23 C24 C20 108.0(2) . .
C23 C24 C29 126.9(2) . .
C20 C24 C29 125.0(2) . .
C20 C25 H25A 109.5 . .
C20 C25 H25B 109.5 . .
H25A C25 H25B 109.5 . .
C20 C25 H25C 109.5 . .
H25A C25 H25C 109.5 . .
H25B C25 H25C 109.5 . .
C21 C26 H26A 109.5 . .
C21 C26 H26B 109.5 . .
H26A C26 H26B 109.5 . .
C21 C26 H26C 109.5 . .
H26A C26 H26C 109.5 . .
H26B C26 H26C 109.5 . .
C22 C27 H27A 109.5 . .
C22 C27 H27B 109.5 . .
H27A C27 H27B 109.5 . .
C22 C27 H27C 109.5 . .
H27A C27 H27C 109.5 . .
H27B C27 H27C 109.5 . .
C23 C28 H28A 109.5 . .
C23 C28 H28B 109.5 . .
H28A C28 H28B 109.5 . .
C23 C28 H28C 109.5 . .
H28A C28 H28C 109.5 . .
H28B C28 H28C 109.5 . .
C24 C29 H29A 109.5 . .
C24 C29 H29B 109.5 . .
H29A C29 H29B 109.5 . .
C24 C29 H29C 109.5 . .
H29A C29 H29C 109.5 . .
H29B C29 H29C 109.5 . .
C123 C121 C122 108.0(2) . .
C123 C121 C12 108.5(2) . .
C122 C121 C12 111.7(2) . .
C123 C121 C124 108.7(2) . .
C122 C121 C124 107.4(2) . .
C12 C121 C124 112.48(19) . .
C121 C122 H12A 109.5 . .
C121 C122 H12B 109.5 . .
H12A C122 H12B 109.5 . .
C121 C122 H12C 109.5 . .
H12A C122 H12C 109.5 . .
H12B C122 H12C 109.5 . .
C121 C123 H12D 109.5 . .
C121 C123 H12E 109.5 . .
H12D C123 H12E 109.5 . .
C121 C123 H12F 109.5 . .
H12D C123 H12F 109.5 . .
H12E C123 H12F 109.5 . .
C121 C124 H12G 109.5 . .
C121 C124 H12H 109.5 . .
H12G C124 H12H 109.5 . .
C121 C124 H12I 109.5 . .
H12G C124 H12I 109.5 . .
H12H C124 H12I 109.5 . .
C152 C151 C153 108.3(2) . .
C152 C151 C15 111.9(2) . .
C153 C151 C15 110.1(2) . .
C152 C151 C154 107.9(2) . .
C153 C151 C154 109.5(2) . .
C15 C151 C154 109.1(2) . .
C151 C152 H15A 109.5 . .
C151 C152 H15B 109.5 . .
H15A C152 H15B 109.5 . .
C151 C152 H15C 109.5 . .
H15A C152 H15C 109.5 . .
H15B C152 H15C 109.5 . .
C151 C153 H15D 109.5 . .
C151 C153 H15E 109.5 . .
H15D C153 H15E 109.5 . .
C151 C153 H15F 109.5 . .
H15D C153 H15F 109.5 . .
H15E C153 H15F 109.5 . .
C151 C154 H15G 109.5 . .
C151 C154 H15H 109.5 . .
H15G C154 H15H 109.5 . .
C151 C154 H15I 109.5 . .
H15G C154 H15I 109.5 . .
H15H C154 H15I 109.5 . .

loop_
_geom_bond_atom_site_label_1
_geom_bond_atom_site_label_2
_geom_bond_distance
_geom_bond_site_symmetry_2
Yb1 O12 2.1286(17) .
Yb1 O11 2.2264(16) .
Yb1 O11 2.2686(16) 2_565
Yb1 C11 2.613(2) 2_565
Yb1 C124 2.964(2) 2_565
Yb1 C12 3.164(2) 2_565
Yb1 Yb1 3.4790(2) 2_565
O11 C11 1.384(3) .
O11 Yb1 2.2686(16) 2_565
O12 C16 1.334(3) .
C11 C12 1.406(3) .
C11 C16 1.428(3) .
C11 Yb1 2.612(2) 2_565
C12 C13 1.402(3) .
C12 C121 1.539(3) .
C12 Yb1 3.164(2) 2_565
C13 C14 1.381(4) .
C13 H13 0.9500 .
C14 C15 1.397(3) .
C14 H14 0.9500 .
C15 C16 1.407(3) .
C15 C151 1.537(3) .
C20 C21 1.411(4) .
C20 C24 1.420(3) .
C20 C25 1.508(3) .
C21 C22 1.419(3) .
C21 C26 1.507(4) .
C22 C23 1.415(4) .
C22 C27 1.505(4) .
C23 C24 1.417(4) .
C23 C28 1.511(3) .
C24 C29 1.505(4) .
C25 H25A 0.9800 .
C25 H25B 0.9800 .
C25 H25C 0.9800 .
C26 H26A 0.9800 .
C26 H26B 0.9800 .
C26 H26C 0.9800 .
C27 H27A 0.9800 .
C27 H27B 0.9800 .
C27 H27C 0.9800 .
C28 H28A 0.9800 .
C28 H28B 0.9800 .
C28 H28C 0.9800 .
C29 H29A 0.9800 .
C29 H29B 0.9800 .
C29 H29C 0.9800 .
C121 C123 1.536(3) .
C121 C122 1.534(3) .
C121 C124 1.545(3) .
C122 H12A 0.9800 .
C122 H12B 0.9800 .
C122 H12C 0.9800 .
C123 H12D 0.9800 .
C123 H12E 0.9800 .
C123 H12F 0.9800 .
C124 H12G 0.9800 .
C124 H12H 0.9800 .
C124 H12I 0.9800 .
C151 C152 1.532(4) .
C151 C153 1.533(4) .
C151 C154 1.542(4) .
C152 H15A 0.9800 .
C152 H15B 0.9800 .
C152 H15C 0.9800 .
C153 H15D 0.9800 .
C153 H15E 0.9800 .
C153 H15F 0.9800 .
C154 H15G 0.9800 .
C154 H15H 0.9800 .
C154 H15I 0.9800 .
